data_4341674
loop_
_publ_author_name
'Pedrick, Elizabeth A.'
'Wu, Guang'
'Hayton, Trevor W.'

_publ_section_title
;
 Reductive Silylation of the Uranyl Ion with Ph3SiOTf
;
_journal_name_full 'Inorganic Chemistry'
_journal_page_first 141111154001001
_journal_paper_doi 10.1021/ic502267t
_journal_year 2014
_chemical_formula_sum 'C67 H52 F3 O9 S Si2 U'
_chemical_formula_weight 1384.36
_chemical_name_systematic
; 
 ? 
;
_space_group_IT_number 14
_symmetry_cell_setting monoclinic
_symmetry_space_group_name_Hall '-P 2ybc'
_symmetry_space_group_name_H-M 'P 1 21/c 1'
_atom_sites_solution_hydrogens geom
_atom_sites_solution_primary direct
_atom_sites_solution_secondary difmap
_audit_creation_method SHELXL-97
_cell_angle_alpha 90.00
_cell_angle_beta 89.692(3)
_cell_angle_gamma 90.00
_cell_formula_units_Z 4
_cell_length_a 12.507(2)
_cell_length_b 19.719(3)
_cell_length_c 23.422(4)
_cell_measurement_reflns_used 3296
_cell_measurement_temperature 100(2)
_cell_measurement_theta_max 95.401
_cell_measurement_theta_min 21.596
_cell_volume 5776.4(16)
_computing_structure_refinement 'SHELXL-97 (Sheldrick, 2008)'
_computing_structure_solution 'SHELXS-97 (Sheldrick, 2008)'
_diffrn_ambient_temperature 100(2)
_diffrn_measured_fraction_theta_full 0.997
_diffrn_measured_fraction_theta_max 0.997
_diffrn_measurement_device_type 'Bruker Kappa Apex II'
_diffrn_measurement_method 'omega scan'
_diffrn_radiation_monochromator graphite
_diffrn_radiation_source 'fine-focus sealed tube'
_diffrn_radiation_type MoK\a
_diffrn_radiation_wavelength 0.71073
_diffrn_reflns_av_R_equivalents 0.0612
_diffrn_reflns_av_sigmaI/netI 0.0658
_diffrn_reflns_limit_h_max 16
_diffrn_reflns_limit_h_min -16
_diffrn_reflns_limit_k_max 25
_diffrn_reflns_limit_k_min -15
_diffrn_reflns_limit_l_max 30
_diffrn_reflns_limit_l_min -30
_diffrn_reflns_number 47674
_diffrn_reflns_theta_full 27.96
_diffrn_reflns_theta_max 27.96
_diffrn_reflns_theta_min 1.35
_exptl_absorpt_coefficient_mu 2.957
_exptl_absorpt_correction_T_max 0.744
_exptl_absorpt_correction_T_min 0.300
_exptl_absorpt_correction_type multi-scan
_exptl_absorpt_process_details SADABS
_exptl_crystal_colour red
_exptl_crystal_density_diffrn 1.592
_exptl_crystal_density_method 'not measured'
_exptl_crystal_description block
_exptl_crystal_F_000 2756
_exptl_crystal_size_max 0.6
_exptl_crystal_size_mid 0.35
_exptl_crystal_size_min 0.1
_refine_diff_density_max 0.743
_refine_diff_density_min -0.638
_refine_diff_density_rms 0.118
_refine_ls_extinction_method none
_refine_ls_goodness_of_fit_ref 1.118
_refine_ls_hydrogen_treatment constr
_refine_ls_matrix_type full
_refine_ls_number_parameters 748
_refine_ls_number_reflns 13845
_refine_ls_number_restraints 0
_refine_ls_restrained_S_all 1.118
_refine_ls_R_factor_all 0.0627
_refine_ls_R_factor_gt 0.0348
_refine_ls_shift/su_max 0.002
_refine_ls_shift/su_mean 0.000
_refine_ls_structure_factor_coef Fsqd
_refine_ls_weighting_details 'calc w=1/[\s^2^(Fo^2^)+(0.0000P)^2^+0.0000P] where P=(Fo^2^+2Fc^2^)/3'
_refine_ls_weighting_scheme calc
_refine_ls_wR_factor_gt 0.0479
_refine_ls_wR_factor_ref 0.0520
_reflns_number_gt 10190
_reflns_number_total 13845
_reflns_threshold_expression >2sigma(I)
_cod_data_source_file ic502267t_si_002.cif
_cod_data_source_block complex_1
_cod_depositor_comments
;
The following automatic conversions were performed:

'_symmetry_cell_setting' value 'Monoclinic' changed to 'monoclinic'
according to
/home/saulius/struct/COD-crude-data--automatic-downloads/rss-feeds/ACS/lib/dictionaries/cif_core.dic
dictionary named 'cif_core.dic' version 2.4.2 from 2011-04-26.

Automatic conversion script
Id: cif_fix_values 2935 2014-11-11 08:27:57Z andrius 
;
_cod_original_cell_volume 5776.5(17)
_cod_original_sg_symbol_H-M P2(1)/c
_cod_database_code 4341674

loop_
_symmetry_equiv_pos_as_xyz
'x, y, z'
'-x, y+1/2, -z+1/2'
'-x, -y, -z'
'x, -y-1/2, z-1/2'

loop_
_atom_site_label
_atom_site_type_symbol
_atom_site_fract_x
_atom_site_fract_y
_atom_site_fract_z
_atom_site_U_iso_or_equiv
_atom_site_adp_type
_atom_site_occupancy
_atom_site_symmetry_multiplicity
_atom_site_calc_flag
_atom_site_refinement_flags
U1 U 0.173249(10) 0.297479(6) 0.120734(5) 0.01328(3) Uani 1 1 d .
C3 C 0.2407(3) 0.14001(16) 0.15779(13) 0.0171(7) Uani 1 1 d .
Si1 Si 0.07566(7) 0.20342(5) -0.00307(4) 0.01572(18) Uani 1 1 d .
S1 S 0.44425(6) 0.28840(4) 0.05336(3) 0.01902(19) Uani 1 1 d .
Si2 Si 0.28815(7) 0.39475(5) 0.23985(4) 0.0154(2) Uani 1 1 d .
O2 O 0.23725(16) 0.34806(10) 0.18721(9) 0.0170(5) Uani 1 1 d .
O1 O 0.10685(16) 0.24833(10) 0.05489(9) 0.0180(5) Uani 1 1 d .
O4 O 0.26207(15) 0.20029(11) 0.13981(8) 0.0188(5) Uani 1 1 d .
O6 O 0.16671(16) 0.39779(10) 0.07355(9) 0.0165(5) Uani 1 1 d .
O3 O 0.33522(16) 0.30858(11) 0.07040(9) 0.0229(5) Uani 1 1 d .
O7 O 0.01536(16) 0.34825(10) 0.13744(9) 0.0176(5) Uani 1 1 d .
O5 O 0.07772(17) 0.23410(11) 0.18305(9) 0.0200(5) Uani 1 1 d .
O9 O 0.52200(17) 0.30091(14) 0.09622(9) 0.0337(6) Uani 1 1 d .
O8 O 0.44817(17) 0.22460(11) 0.02463(10) 0.0256(6) Uani 1 1 d .
F1 F 0.47503(16) 0.41256(10) 0.01686(9) 0.0343(5) Uani 1 1 d .
C1 C 0.0707(3) 0.17290(17) 0.20114(13) 0.0163(7) Uani 1 1 d .
C2 C 0.1476(2) 0.12440(16) 0.18730(13) 0.0181(7) Uani 1 1 d .
H2 H 0.1357 0.0787 0.1986 0.022 Uiso 1 1 calc R
C4 C -0.0214(3) 0.15862(16) 0.23958(13) 0.0171(7) Uani 1 1 d .
C5 C 0.1122(3) 0.45371(16) 0.07340(13) 0.0156(7) Uani 1 1 d .
C8 C 0.1172(2) 0.25465(16) -0.06581(13) 0.0156(7) Uani 1 1 d .
C6 C 0.1531(2) 0.12309(16) -0.00083(13) 0.0157(7) Uani 1 1 d .
C7 C -0.0716(3) 0.19076(15) -0.00072(15) 0.0224(8) Uani 1 1 d .
C10 C 0.1416(3) 0.32336(17) -0.06057(14) 0.0221(8) Uani 1 1 d .
H10 H 0.1337 0.3449 -0.0245 0.027 Uiso 1 1 calc R
C9 C 0.1292(3) 0.22557(17) -0.11969(14) 0.0228(8) Uani 1 1 d .
H9 H 0.1143 0.1787 -0.1244 0.027 Uiso 1 1 calc R
C11 C 0.2627(3) 0.12604(17) -0.01262(13) 0.0198(8) Uani 1 1 d .
H11 H 0.2941 0.1683 -0.0227 0.024 Uiso 1 1 calc R
C13 C 0.0702(3) 0.39973(16) 0.27490(14) 0.0206(8) Uani 1 1 d .
H13 H 0.0584 0.3696 0.2439 0.025 Uiso 1 1 calc R
C12 C 0.1740(3) 0.42338(16) 0.28525(13) 0.0170(7) Uani 1 1 d .
C15 C -0.0281(3) 0.40762(16) 0.13446(13) 0.0174(7) Uani 1 1 d .
C14 C 0.0184(3) 0.46036(16) 0.10440(13) 0.0189(8) Uani 1 1 d .
H14 H -0.0158 0.5034 0.1051 0.023 Uiso 1 1 calc R
C16 C -0.1326(3) 0.41443(17) 0.16301(13) 0.0177(7) Uani 1 1 d .
C18 C -0.1731(3) 0.47695(17) 0.18027(13) 0.0197(8) Uani 1 1 d .
H18 H -0.1315 0.5168 0.1751 0.024 Uiso 1 1 calc R
C17 C -0.1950(3) 0.35677(17) 0.17123(14) 0.0233(8) Uani 1 1 d .
H17 H -0.1677 0.3136 0.1604 0.028 Uiso 1 1 calc R
C21 C 0.2360(3) 0.49500(16) -0.00181(13) 0.0181(8) Uani 1 1 d .
H21 H 0.2633 0.4502 -0.0047 0.022 Uiso 1 1 calc R
C19 C 0.1545(3) 0.50899(16) 0.03717(13) 0.0171(7) Uani 1 1 d .
C20 C 0.1175(3) 0.57548(17) 0.04147(15) 0.0246(8) Uani 1 1 d .
H20 H 0.0622 0.5862 0.0679 0.029 Uiso 1 1 calc R
C23 C 0.3770(3) 0.47240(16) 0.14784(14) 0.0192(8) Uani 1 1 d .
H23 H 0.3450 0.4400 0.1232 0.023 Uiso 1 1 calc R
C25 C 0.4115(3) 0.51520(16) 0.24044(14) 0.0215(8) Uani 1 1 d .
H25 H 0.4039 0.5124 0.2808 0.026 Uiso 1 1 calc R
C22 C 0.3623(2) 0.46620(15) 0.20658(13) 0.0155(7) Uani 1 1 d .
C24 C 0.4369(3) 0.52441(17) 0.12444(15) 0.0248(8) Uani 1 1 d .
H24 H 0.4450 0.5274 0.0842 0.030 Uiso 1 1 calc R
C30 C -0.0477(3) 0.09345(17) 0.25807(14) 0.0210(8) Uani 1 1 d .
H30 H -0.0072 0.0557 0.2450 0.025 Uiso 1 1 calc R
C27 C 0.0001(3) 0.46283(18) 0.35402(14) 0.0268(9) Uani 1 1 d .
H27 H -0.0584 0.4759 0.3776 0.032 Uiso 1 1 calc R
C29 C -0.0839(3) 0.21258(18) 0.25799(14) 0.0266(8) Uani 1 1 d .
H29 H -0.0686 0.2571 0.2448 0.032 Uiso 1 1 calc R
C31 C -0.1685(3) 0.2022(2) 0.29537(15) 0.0328(9) Uani 1 1 d .
H31 H -0.2100 0.2396 0.3082 0.039 Uiso 1 1 calc R
C26 C -0.0162(3) 0.41950(17) 0.30906(14) 0.0227(8) Uani 1 1 d .
H26 H -0.0860 0.4030 0.3012 0.027 Uiso 1 1 calc R
C28 C 0.1866(3) 0.46847(17) 0.33083(14) 0.0227(8) Uani 1 1 d .
H28 H 0.2555 0.4864 0.3384 0.027 Uiso 1 1 calc R
C34 C 0.4533(2) 0.29789(18) 0.25213(13) 0.0218(7) Uani 1 1 d .
H34 H 0.4534 0.2975 0.2116 0.026 Uiso 1 1 calc R
C32 C 0.3812(2) 0.33980(16) 0.28129(14) 0.0164(7) Uani 1 1 d .
C33 C 0.3838(3) 0.33867(16) 0.34039(14) 0.0187(8) Uani 1 1 d .
H33 H 0.3352 0.3662 0.3614 0.022 Uiso 1 1 calc R
C35 C 0.4705(3) 0.34925(17) -0.00338(14) 0.0220(8) Uani 1 1 d .
C37 C 0.4247(3) 0.10972(19) 0.12607(14) 0.0272(9) Uani 1 1 d .
H37 H 0.4387 0.1568 0.1218 0.033 Uiso 1 1 calc R
C36 C 0.3255(3) 0.08820(17) 0.14587(13) 0.0196(8) Uani 1 1 d .
C39 C 0.1106(3) 0.06031(17) 0.01357(14) 0.0215(8) Uani 1 1 d .
H39 H 0.0366 0.0566 0.0223 0.026 Uiso 1 1 calc R
C38 C 0.3264(3) 0.06898(18) -0.01001(14) 0.0249(8) Uani 1 1 d .
H38 H 0.4009 0.0724 -0.0175 0.030 Uiso 1 1 calc R
C41 C 0.1878(3) 0.33031(19) -0.15982(15) 0.0259(9) Uani 1 1 d .
H41 H 0.2128 0.3559 -0.1916 0.031 Uiso 1 1 calc R
C42 C 0.1620(3) 0.26297(18) -0.16636(15) 0.0268(9) Uani 1 1 d .
H42 H 0.1667 0.2423 -0.2029 0.032 Uiso 1 1 calc R
C40 C 0.1771(3) 0.36068(18) -0.10698(15) 0.0291(9) Uani 1 1 d .
H40 H 0.1941 0.4073 -0.1025 0.035 Uiso 1 1 calc R
F2 F 0.56298(15) 0.33517(10) -0.02883(8) 0.0301(5) Uani 1 1 d .
F3 F 0.39444(15) 0.34700(11) -0.04264(8) 0.0343(5) Uani 1 1 d .
C43 C 0.4849(3) 0.57200(17) 0.15904(15) 0.0238(8) Uani 1 1 d .
H43 H 0.5271 0.6073 0.1429 0.029 Uiso 1 1 calc R
C44 C 0.4711(3) 0.56768(17) 0.21733(15) 0.0242(8) Uani 1 1 d .
H44 H 0.5023 0.6007 0.2416 0.029 Uiso 1 1 calc R
C47 C 0.4566(2) 0.29788(18) 0.36987(14) 0.0236(8) Uani 1 1 d .
H47 H 0.4574 0.2981 0.4104 0.028 Uiso 1 1 calc R
C46 C 0.5267(3) 0.25770(17) 0.34009(15) 0.0255(9) Uani 1 1 d .
H46 H 0.5766 0.2303 0.3600 0.031 Uiso 1 1 calc R
C45 C 0.5248(3) 0.25701(17) 0.28124(15) 0.0274(9) Uani 1 1 d .
H45 H 0.5725 0.2285 0.2606 0.033 Uiso 1 1 calc R
C48 C 0.3079(3) 0.01909(17) 0.15320(14) 0.0244(8) Uani 1 1 d .
H48 H 0.2407 0.0038 0.1673 0.029 Uiso 1 1 calc R
C49 C 0.3863(3) -0.02758(19) 0.14026(15) 0.0296(9) Uani 1 1 d .
H49 H 0.3733 -0.0746 0.1456 0.036 Uiso 1 1 calc R
C50 C 0.4831(3) -0.00590(19) 0.11977(14) 0.0301(9) Uani 1 1 d .
H50 H 0.5369 -0.0381 0.1104 0.036 Uiso 1 1 calc R
C51 C 0.5033(3) 0.0627(2) 0.11254(15) 0.0329(10) Uani 1 1 d .
H51 H 0.5707 0.0774 0.0984 0.039 Uiso 1 1 calc R
C52 C -0.1320(3) 0.08355(18) 0.29531(14) 0.0263(9) Uani 1 1 d .
H52 H -0.1485 0.0390 0.3081 0.032 Uiso 1 1 calc R
C53 C -0.1925(3) 0.13751(19) 0.31405(15) 0.0300(9) Uani 1 1 d .
H53 H -0.2504 0.1303 0.3397 0.036 Uiso 1 1 calc R
C56 C -0.2733(3) 0.48135(18) 0.20484(14) 0.0249(8) Uani 1 1 d .
H56 H -0.2997 0.5241 0.2172 0.030 Uiso 1 1 calc R
C55 C -0.3352(3) 0.42397(19) 0.21154(16) 0.0306(9) Uani 1 1 d .
H55 H -0.4049 0.4273 0.2276 0.037 Uiso 1 1 calc R
C54 C -0.2956(3) 0.36165(19) 0.19481(16) 0.0313(9) Uani 1 1 d .
H54 H -0.3380 0.3221 0.1996 0.038 Uiso 1 1 calc R
C58 C 0.2400(3) 0.61082(18) -0.03124(14) 0.0264(9) Uani 1 1 d .
H58 H 0.2691 0.6456 -0.0548 0.032 Uiso 1 1 calc R
C57 C 0.2775(3) 0.54512(18) -0.03605(14) 0.0242(8) Uani 1 1 d .
H57 H 0.3319 0.5346 -0.0631 0.029 Uiso 1 1 calc R
C59 C 0.1608(3) 0.62587(18) 0.00763(16) 0.0303(9) Uani 1 1 d .
H59 H 0.1357 0.6711 0.0112 0.036 Uiso 1 1 calc R
C64 C -0.1315(3) 0.18657(16) -0.05057(17) 0.0325(10) Uani 1 1 d .
H64 H -0.0959 0.1874 -0.0865 0.039 Uiso 1 1 calc R
C60 C -0.1270(3) 0.18959(19) 0.05080(17) 0.0368(10) Uani 1 1 d .
H60 H -0.0883 0.1916 0.0855 0.044 Uiso 1 1 calc R
C63 C -0.2417(3) 0.18128(19) -0.0488(2) 0.0474(12) Uani 1 1 d .
H63 H -0.2811 0.1775 -0.0832 0.057 Uiso 1 1 calc R
C61 C -0.2386(3) 0.1856(2) 0.0526(2) 0.0504(13) Uani 1 1 d .
H61 H -0.2754 0.1858 0.0882 0.060 Uiso 1 1 calc R
C62 C -0.2941(3) 0.1815(2) 0.0029(2) 0.0530(14) Uani 1 1 d .
H62 H -0.3700 0.1787 0.0039 0.064 Uiso 1 1 calc R
C65 C 0.1017(3) 0.48763(18) 0.36506(15) 0.0272(9) Uani 1 1 d .
H65 H 0.1127 0.5178 0.3961 0.033 Uiso 1 1 calc R
C66 C 0.1747(3) 0.00252(17) 0.01545(14) 0.0238(8) Uani 1 1 d .
H66 H 0.1441 -0.0401 0.0250 0.029 Uiso 1 1 calc R
C67 C 0.2822(3) 0.00724(18) 0.00343(14) 0.0252(9) Uani 1 1 d .
H67 H 0.3258 -0.0322 0.0044 0.030 Uiso 1 1 calc R

loop_
_atom_site_aniso_label
_atom_site_aniso_U_11
_atom_site_aniso_U_22
_atom_site_aniso_U_33
_atom_site_aniso_U_23
_atom_site_aniso_U_13
_atom_site_aniso_U_12
U1 0.01524(6) 0.01120(5) 0.01336(5) -0.00018(6) 0.00334(4) 0.00055(7)
C3 0.021(2) 0.0187(18) 0.0120(16) 0.0019(14) -0.0036(14) 0.0027(15)
Si1 0.0162(5) 0.0124(4) 0.0186(4) -0.0030(5) 0.0003(3) -0.0007(5)
S1 0.0178(5) 0.0208(5) 0.0183(4) 0.0014(4) 0.0056(3) 0.0003(4)
Si2 0.0183(5) 0.0149(5) 0.0128(4) 0.0001(4) 0.0015(4) 0.0010(4)
O2 0.0176(13) 0.0174(12) 0.0159(12) -0.0027(10) 0.0021(9) 0.0003(10)
O1 0.0207(13) 0.0144(11) 0.0190(12) -0.0018(10) 0.0008(9) -0.0004(10)
O4 0.0192(12) 0.0170(11) 0.0203(11) 0.0026(11) 0.0048(9) 0.0032(11)
O6 0.0201(13) 0.0138(12) 0.0154(12) -0.0016(10) 0.0033(9) 0.0024(10)
O3 0.0173(13) 0.0203(13) 0.0309(13) 0.0048(11) 0.0117(10) 0.0044(11)
O7 0.0181(13) 0.0129(12) 0.0218(13) 0.0020(10) 0.0034(10) 0.0042(10)
O5 0.0230(14) 0.0136(12) 0.0233(13) 0.0040(10) 0.0088(10) 0.0036(10)
O9 0.0273(14) 0.0535(17) 0.0203(13) 0.0010(14) -0.0065(10) -0.0036(15)
O8 0.0240(14) 0.0192(13) 0.0333(14) -0.0030(11) 0.0088(11) 0.0015(11)
F1 0.0405(14) 0.0206(11) 0.0418(14) -0.0006(10) 0.0144(10) -0.0042(10)
C1 0.0167(19) 0.0190(18) 0.0131(17) -0.0014(15) -0.0028(14) 0.0000(15)
C2 0.023(2) 0.0128(17) 0.0186(18) 0.0024(14) 0.0025(14) -0.0032(15)
C4 0.0163(19) 0.0178(18) 0.0172(17) 0.0005(15) -0.0014(14) 0.0013(15)
C5 0.0173(19) 0.0133(17) 0.0163(17) -0.0036(14) -0.0030(14) 0.0007(15)
C8 0.0163(19) 0.0132(17) 0.0174(18) -0.0012(15) -0.0044(14) 0.0027(15)
C6 0.0170(19) 0.0193(18) 0.0107(16) -0.0057(14) -0.0013(13) -0.0010(15)
C7 0.021(2) 0.0079(18) 0.038(2) -0.0042(16) 0.0014(16) 0.0007(15)
C10 0.031(2) 0.0203(18) 0.0146(18) -0.0015(15) -0.0039(15) 0.0007(16)
C9 0.033(2) 0.0145(17) 0.0207(19) -0.0021(15) 0.0003(15) 0.0052(16)
C11 0.021(2) 0.0200(19) 0.0186(18) -0.0013(15) -0.0018(15) -0.0019(16)
C13 0.027(2) 0.0184(18) 0.0161(17) 0.0022(15) 0.0009(15) 0.0019(16)
C12 0.025(2) 0.0144(17) 0.0112(16) 0.0024(14) 0.0006(14) 0.0026(15)
C15 0.0167(19) 0.0199(18) 0.0156(17) -0.0024(15) -0.0022(14) 0.0023(15)
C14 0.021(2) 0.0145(17) 0.0211(18) 0.0022(15) 0.0045(15) 0.0053(15)
C16 0.0174(19) 0.0218(19) 0.0140(17) -0.0002(15) -0.0010(14) 0.0010(15)
C18 0.023(2) 0.0188(18) 0.0177(18) 0.0011(15) 0.0001(15) 0.0020(16)
C17 0.021(2) 0.0207(19) 0.028(2) -0.0006(16) 0.0015(16) 0.0024(16)
C21 0.022(2) 0.0141(17) 0.0185(18) 0.0003(15) 0.0003(14) 0.0004(15)
C19 0.0206(19) 0.0150(17) 0.0159(17) 0.0008(15) -0.0031(14) -0.0024(15)
C20 0.027(2) 0.0200(19) 0.027(2) 0.0012(17) 0.0026(16) -0.0011(17)
C23 0.023(2) 0.0153(18) 0.0190(18) -0.0007(15) -0.0002(15) -0.0024(15)
C25 0.027(2) 0.0194(19) 0.0180(18) 0.0029(15) -0.0013(15) 0.0035(16)
C22 0.0138(18) 0.0126(16) 0.0201(18) 0.0015(14) -0.0010(14) 0.0047(14)
C24 0.030(2) 0.024(2) 0.0207(19) 0.0026(16) 0.0061(16) -0.0075(17)
C30 0.021(2) 0.0177(18) 0.0248(19) 0.0005(16) -0.0014(15) -0.0015(16)
C27 0.027(2) 0.031(2) 0.0217(19) 0.0045(17) 0.0092(16) 0.0107(18)
C29 0.023(2) 0.021(2) 0.036(2) 0.0028(17) 0.0091(16) 0.0017(17)
C31 0.022(2) 0.032(2) 0.044(2) 0.001(2) 0.0134(16) 0.005(2)
C26 0.019(2) 0.029(2) 0.0206(19) 0.0069(16) 0.0048(15) 0.0036(16)
C28 0.023(2) 0.026(2) 0.0187(18) 0.0000(16) 0.0018(15) -0.0003(17)
C34 0.0212(18) 0.0224(17) 0.0217(17) 0.0034(18) 0.0036(13) 0.0014(18)
C32 0.0146(18) 0.0124(17) 0.0221(18) 0.0040(15) 0.0031(14) -0.0041(14)
C33 0.0183(19) 0.0151(17) 0.0226(19) -0.0007(15) 0.0016(14) -0.0007(15)
C35 0.021(2) 0.0223(19) 0.0227(19) -0.0008(16) 0.0061(16) -0.0028(16)
C37 0.027(2) 0.027(2) 0.028(2) 0.0096(18) 0.0061(16) 0.0132(18)
C36 0.024(2) 0.0220(19) 0.0125(17) -0.0018(15) -0.0039(14) 0.0077(16)
C39 0.019(2) 0.026(2) 0.0196(18) 0.0005(16) 0.0001(14) 0.0007(16)
C38 0.019(2) 0.033(2) 0.0224(19) -0.0030(17) -0.0005(15) 0.0088(18)
C41 0.030(2) 0.029(2) 0.0184(19) 0.0067(17) -0.0011(16) 0.0041(18)
C42 0.035(2) 0.026(2) 0.0195(19) -0.0008(17) 0.0008(16) 0.0106(18)
C40 0.043(3) 0.0192(19) 0.025(2) 0.0039(17) -0.0087(18) -0.0038(18)
F2 0.0232(12) 0.0375(13) 0.0293(12) 0.0026(10) 0.0129(9) -0.0007(10)
F3 0.0280(13) 0.0503(14) 0.0247(12) 0.0099(11) -0.0014(9) 0.0012(11)
C43 0.024(2) 0.0145(18) 0.033(2) 0.0045(17) 0.0037(16) -0.0002(16)
C44 0.022(2) 0.0170(18) 0.033(2) -0.0040(17) -0.0056(16) 0.0031(16)
C47 0.0246(19) 0.0260(18) 0.0202(17) 0.0048(18) -0.0043(14) -0.0036(19)
C46 0.023(2) 0.0198(19) 0.034(2) 0.0155(18) -0.0038(17) -0.0006(16)
C45 0.024(2) 0.022(2) 0.036(2) 0.0042(18) 0.0094(16) 0.0094(17)
C48 0.023(2) 0.0209(19) 0.029(2) -0.0039(17) -0.0050(16) 0.0046(17)
C49 0.036(2) 0.022(2) 0.031(2) -0.0060(17) -0.0089(18) 0.0110(18)
C50 0.032(2) 0.038(2) 0.020(2) -0.0049(18) -0.0011(17) 0.020(2)
C51 0.028(2) 0.045(3) 0.025(2) 0.0119(19) 0.0094(16) 0.013(2)
C52 0.030(2) 0.025(2) 0.024(2) 0.0089(17) -0.0023(16) -0.0104(18)
C53 0.021(2) 0.040(2) 0.028(2) 0.0072(19) 0.0076(16) -0.0067(19)
C56 0.018(2) 0.026(2) 0.031(2) -0.0064(17) 0.0006(16) 0.0090(17)
C55 0.018(2) 0.036(2) 0.038(2) -0.0040(19) 0.0064(17) 0.0047(18)
C54 0.021(2) 0.033(2) 0.040(2) 0.0028(19) 0.0088(17) -0.0079(18)
C58 0.030(2) 0.027(2) 0.022(2) 0.0119(17) -0.0047(16) -0.0126(18)
C57 0.024(2) 0.030(2) 0.0188(19) 0.0024(17) 0.0012(15) -0.0076(17)
C59 0.037(2) 0.0134(18) 0.040(2) 0.0053(18) -0.0053(19) 0.0005(17)
C64 0.025(2) 0.020(2) 0.053(3) 0.0017(18) -0.0113(19) 0.0014(17)
C60 0.030(2) 0.033(3) 0.047(3) -0.009(2) 0.0058(18) -0.0055(19)
C63 0.029(3) 0.027(2) 0.086(4) 0.004(2) -0.020(2) -0.0018(19)
C61 0.033(3) 0.042(3) 0.076(3) -0.016(3) 0.027(2) -0.007(2)
C62 0.017(2) 0.024(2) 0.118(5) -0.003(3) 0.007(3) 0.0027(18)
C65 0.035(2) 0.027(2) 0.0196(19) -0.0050(17) 0.0001(17) 0.0049(19)
C66 0.036(2) 0.0132(18) 0.0224(19) 0.0019(15) -0.0024(16) 0.0013(17)
C67 0.028(2) 0.025(2) 0.023(2) -0.0012(17) -0.0034(16) 0.0114(18)

loop_
_atom_type_symbol
_atom_type_description
_atom_type_scat_dispersion_real
_atom_type_scat_dispersion_imag
_atom_type_scat_source
C C 0.0033 0.0016 'International Tables Vol C Tables 4.2.6.8 and 6.1.1.4'
H H 0.0000 0.0000 'International Tables Vol C Tables 4.2.6.8 and 6.1.1.4'
O O 0.0106 0.0060 'International Tables Vol C Tables 4.2.6.8 and 6.1.1.4'
F F 0.0171 0.0103 'International Tables Vol C Tables 4.2.6.8 and 6.1.1.4'
Si Si 0.0817 0.0704 'International Tables Vol C Tables 4.2.6.8 and 6.1.1.4'
S S 0.1246 0.1234 'International Tables Vol C Tables 4.2.6.8 and 6.1.1.4'
U U -9.6767 9.6646 'International Tables Vol C Tables 4.2.6.8 and 6.1.1.4'

loop_
_geom_angle_atom_site_label_1
_geom_angle_atom_site_label_2
_geom_angle_atom_site_label_3
_geom_angle
O1 U1 O2 178.81(8)
O1 U1 O7 88.98(8)
O2 U1 O7 89.84(8)
O1 U1 O5 90.56(8)
O2 U1 O5 89.17(8)
O7 U1 O5 70.89(8)
O1 U1 O4 87.03(8)
O2 U1 O4 93.96(8)
O7 U1 O4 140.87(7)
O5 U1 O4 70.25(7)
O1 U1 O6 91.75(8)
O2 U1 O6 87.73(8)
O7 U1 O6 70.26(7)
O5 U1 O6 141.02(7)
O4 U1 O6 148.74(7)
O1 U1 O3 91.07(8)
O2 U1 O3 89.81(8)
O7 U1 O3 143.22(7)
O5 U1 O3 145.88(7)
O4 U1 O3 75.81(7)
O6 U1 O3 72.98(7)
O4 C3 C2 122.7(3)
O4 C3 C36 115.0(3)
C2 C3 C36 122.3(3)
O1 Si1 C8 106.83(13)
O1 Si1 C6 107.79(12)
C8 Si1 C6 110.07(14)
O1 Si1 C7 106.44(13)
C8 Si1 C7 111.69(15)
C6 Si1 C7 113.64(14)
O9 S1 O8 117.61(15)
O9 S1 O3 113.39(14)
O8 S1 O3 113.28(13)
O9 S1 C35 106.24(15)
O8 S1 C35 103.38(15)
O3 S1 C35 100.53(14)
O2 Si2 C22 107.50(13)
O2 Si2 C12 107.14(13)
C22 Si2 C12 112.92(14)
O2 Si2 C32 107.79(13)
C22 Si2 C32 110.32(14)
C12 Si2 C32 110.93(14)
Si2 O2 U1 176.10(13)
Si1 O1 U1 169.01(13)
C3 O4 U1 138.2(2)
C5 O6 U1 139.8(2)
S1 O3 U1 154.85(13)
C15 O7 U1 139.8(2)
C1 O5 U1 140.3(2)
O5 C1 C2 121.6(3)
O5 C1 C4 115.5(3)
C2 C1 C4 122.9(3)
C3 C2 C1 122.7(3)
C29 C4 C30 118.6(3)
C29 C4 C1 118.5(3)
C30 C4 C1 122.9(3)
O6 C5 C14 121.6(3)
O6 C5 C19 116.3(3)
C14 C5 C19 122.1(3)
C9 C8 C10 117.2(3)
C9 C8 Si1 121.4(2)
C10 C8 Si1 121.3(3)
C39 C6 C11 117.3(3)
C39 C6 Si1 124.7(2)
C11 C6 Si1 118.0(2)
C60 C7 C64 117.4(3)
C60 C7 Si1 121.2(3)
C64 C7 Si1 121.3(3)
C40 C10 C8 121.1(3)
C42 C9 C8 121.9(3)
C38 C11 C6 121.5(3)
C26 C13 C12 121.5(3)
C28 C12 C13 116.9(3)
C28 C12 Si2 122.6(3)
C13 C12 Si2 120.5(2)
O7 C15 C14 122.2(3)
O7 C15 C16 115.5(3)
C14 C15 C16 122.2(3)
C5 C14 C15 123.3(3)
C17 C16 C18 118.8(3)
C17 C16 C15 118.9(3)
C18 C16 C15 122.2(3)
C56 C18 C16 120.3(3)
C54 C17 C16 120.6(3)
C57 C21 C19 120.9(3)
C21 C19 C20 118.4(3)
C21 C19 C5 119.3(3)
C20 C19 C5 122.4(3)
C59 C20 C19 120.5(3)
C24 C23 C22 121.7(3)
C44 C25 C22 122.2(3)
C23 C22 C25 116.4(3)
C23 C22 Si2 123.0(2)
C25 C22 Si2 120.5(2)
C43 C24 C23 120.6(3)
C52 C30 C4 120.3(3)
C26 C27 C65 120.2(3)
C31 C29 C4 120.7(3)
C53 C31 C29 120.0(4)
C27 C26 C13 119.7(3)
C65 C28 C12 121.9(3)
C45 C34 C32 121.3(3)
C33 C32 C34 117.4(3)
C33 C32 Si2 123.2(2)
C34 C32 Si2 119.4(2)
C32 C33 C47 121.4(3)
F3 C35 F2 107.9(3)
F3 C35 F1 108.0(3)
F2 C35 F1 108.4(3)
F3 C35 S1 110.9(2)
F2 C35 S1 110.1(2)
F1 C35 S1 111.4(2)
C51 C37 C36 120.2(3)
C37 C36 C48 118.8(3)
C37 C36 C3 119.0(3)
C48 C36 C3 122.2(3)
C6 C39 C66 121.2(3)
C67 C38 C11 120.1(3)
C42 C41 C40 119.8(4)
C41 C42 C9 119.8(4)
C41 C40 C10 120.2(3)
C44 C43 C24 119.1(3)
C43 C44 C25 119.9(3)
C46 C47 C33 119.8(3)
C47 C46 C45 120.0(3)
C46 C45 C34 120.1(3)
C49 C48 C36 121.0(3)
C50 C49 C48 119.7(4)
C49 C50 C51 120.5(3)
C50 C51 C37 119.7(4)
C53 C52 C30 120.6(3)
C52 C53 C31 119.7(3)
C18 C56 C55 120.3(3)
C56 C55 C54 119.8(3)
C17 C54 C55 120.2(3)
C59 C58 C57 119.9(3)
C21 C57 C58 120.0(3)
C58 C59 C20 120.3(3)
C63 C64 C7 121.3(4)
C7 C60 C61 121.4(4)
C62 C63 C64 119.9(4)
C62 C61 C60 119.4(4)
C61 C62 C63 120.7(4)
C28 C65 C27 119.9(3)
C67 C66 C39 120.0(3)
C38 C67 C66 119.9(3)

loop_
_geom_bond_atom_site_label_1
_geom_bond_atom_site_label_2
_geom_bond_distance
U1 O1 2.005(2)
U1 O2 2.018(2)
U1 O7 2.246(2)
U1 O5 2.259(2)
U1 O4 2.261(2)
U1 O6 2.267(2)
U1 O3 2.349(2)
C3 O4 1.289(4)
C3 C2 1.386(4)
C3 C36 1.498(4)
Si1 O1 1.669(2)
Si1 C8 1.855(3)
Si1 C6 1.857(3)
Si1 C7 1.859(3)
S1 O9 1.423(2)
S1 O8 1.427(2)
S1 O3 1.474(2)
S1 C35 1.819(3)
Si2 O2 1.668(2)
Si2 C22 1.856(3)
Si2 C12 1.863(3)
Si2 C32 1.866(3)
O6 C5 1.296(3)
O7 C15 1.293(4)
O5 C1 1.282(3)
F1 C35 1.337(4)
C1 C2 1.393(4)
C1 C4 1.485(4)
C4 C29 1.388(4)
C4 C30 1.395(4)
C5 C14 1.382(4)
C5 C19 1.478(4)
C8 C9 1.393(4)
C8 C10 1.394(4)
C6 C39 1.388(4)
C6 C11 1.399(4)
C7 C60 1.388(5)
C7 C64 1.393(5)
C10 C40 1.384(5)
C9 C42 1.379(5)
C11 C38 1.380(4)
C13 C26 1.397(4)
C13 C12 1.401(4)
C12 C28 1.399(4)
C15 C14 1.383(4)
C15 C16 1.472(4)
C16 C17 1.391(4)
C16 C18 1.392(4)
C18 C56 1.378(4)
C17 C54 1.375(5)
C21 C57 1.373(4)
C21 C19 1.393(4)
C19 C20 1.394(4)
C20 C59 1.380(5)
C23 C24 1.381(4)
C23 C22 1.392(4)
C25 C44 1.383(4)
C25 C22 1.395(4)
C24 C43 1.380(4)
C30 C52 1.379(5)
C27 C26 1.372(5)
C27 C65 1.387(5)
C29 C31 1.384(4)
C31 C53 1.381(5)
C28 C65 1.380(5)
C34 C45 1.385(4)
C34 C32 1.399(4)
C32 C33 1.385(4)
C33 C47 1.400(4)
C35 F3 1.327(4)
C35 F2 1.328(4)
C37 C51 1.387(5)
C37 C36 1.388(5)
C36 C48 1.391(4)
C39 C66 1.394(4)
C38 C67 1.373(5)
C41 C42 1.375(4)
C41 C40 1.381(5)
C43 C44 1.378(5)
C47 C46 1.369(5)
C46 C45 1.379(5)
C48 C49 1.378(4)
C49 C50 1.368(5)
C50 C51 1.386(5)
C52 C53 1.376(5)
C56 C55 1.380(5)
C55 C54 1.381(5)
C58 C59 1.375(5)
C58 C57 1.382(5)
C64 C63 1.383(5)
C60 C61 1.398(5)
C63 C62 1.373(6)
C61 C62 1.362(6)
C66 C67 1.375(5)
